data_2226255
loop_
_publ_author_name
'Ho, Soo Yei'
'Tiekink, Edward R. T.'

_publ_section_title
;
 [\m-1,1'-Bis(diphenylphosphino)ferrocene]bis{[(<i>Z</i>)-<i>O</i>-ethyl
 <i>N</i>-phenylthiocarbamato-\k<i>S</i>]gold(I)} dichloromethane
 solvate
;
_journal_coeditor_code PK2245
_journal_issue 6
_journal_name_full 'Acta Crystallographica Section E'
_journal_page_first m608
_journal_page_last m609
_journal_paper_doi 10.1107/S160053681001562X
_journal_volume 66
_journal_year 2010
_chemical_formula_iupac '[Au2 Fe (C9 H10 N O S)2 (C17 H14 P)2], C H2 Cl2'
_chemical_formula_moiety 'C52 H48 Au2 Fe N2 O2 P2 S2, C H2 Cl2'
_chemical_formula_sum 'C53 H50 Au2 Cl2 Fe N2 O2 P2 S2'
_chemical_formula_weight 1393.69
_chemical_name_systematic
;
[\m-1,1'-Bis(diphenylphosphino)ferrocene]bis{[(<i>Z</i>)-<i>O</i>-ethyl
<i>N</i>-phenylthiocarbamato-\k<i>S</i>]gold(I)} dichloromethane solvate
;
_space_group_IT_number 2
_symmetry_cell_setting triclinic
_symmetry_space_group_name_Hall '-P 1'
_symmetry_space_group_name_H-M 'P -1'
_atom_sites_solution_hydrogens geom
_atom_sites_solution_primary direct
_atom_sites_solution_secondary difmap
_audit_creation_method SHELXL-97
_cell_angle_alpha 108.045(8)
_cell_angle_beta 103.177(8)
_cell_angle_gamma 106.853(8)
_cell_formula_units_Z 1
_cell_length_a 8.442(3)
_cell_length_b 12.957(5)
_cell_length_c 13.440(5)
_cell_measurement_reflns_used 4599
_cell_measurement_temperature 223(2)
_cell_measurement_theta_max 30.1
_cell_measurement_theta_min 2.6
_cell_volume 1253.5(8)
_computing_cell_refinement 'SAINT (Bruker, 2000)'
_computing_data_collection 'SMART (Bruker, 2000)'
_computing_data_reduction 'SHELXTL (Sheldrick, 2008)'
_computing_molecular_graphics 'ORTEP-3 (Farrugia, 1997) and DIAMOND (Brandenburg, 2006)'
_computing_publication_material 'publCIF (Westrip, 2010)'
_computing_structure_refinement 'SHELXL97 (Sheldrick, 2008)'
_computing_structure_solution 'PATTY in DIRDIF92 (Beurskens <i>et al.</i>,  1992)'
_diffrn_ambient_temperature 223(2)
_diffrn_measured_fraction_theta_full 0.988
_diffrn_measured_fraction_theta_max 0.988
_diffrn_measurement_device_type 'Bruker SMART CCD'
_diffrn_measurement_method '\w scans'
_diffrn_radiation_monochromator graphite
_diffrn_radiation_source 'fine-focus sealed tube'
_diffrn_radiation_type MoK\a
_diffrn_radiation_wavelength 0.71069
_diffrn_reflns_av_R_equivalents 0.030
_diffrn_reflns_av_sigmaI/netI 0.053
_diffrn_reflns_limit_h_max 10
_diffrn_reflns_limit_h_min -10
_diffrn_reflns_limit_k_max 11
_diffrn_reflns_limit_k_min -16
_diffrn_reflns_limit_l_max 17
_diffrn_reflns_limit_l_min -16
_diffrn_reflns_number 8618
_diffrn_reflns_theta_full 27.5
_diffrn_reflns_theta_max 27.5
_diffrn_reflns_theta_min 2.6
_diffrn_standards_decay_% 0
_diffrn_standards_number 0
_exptl_absorpt_coefficient_mu 6.420
_exptl_absorpt_correction_T_max 1
_exptl_absorpt_correction_T_min 0.577
_exptl_absorpt_correction_type multi-scan
_exptl_absorpt_process_details '(SADABS; Bruker, 2000)'
_exptl_crystal_colour orange
_exptl_crystal_density_diffrn 1.846
_exptl_crystal_density_method 'not measured'
_exptl_crystal_description needle
_exptl_crystal_F_000 678
_exptl_crystal_size_max 0.49
_exptl_crystal_size_mid 0.04
_exptl_crystal_size_min 0.04
_refine_diff_density_max 2.84
_refine_diff_density_min -1.47
_refine_ls_extinction_method none
_refine_ls_goodness_of_fit_ref 1.02
_refine_ls_hydrogen_treatment constr
_refine_ls_matrix_type full
_refine_ls_number_parameters 307
_refine_ls_number_reflns 5688
_refine_ls_number_restraints 13
_refine_ls_restrained_S_all 1.03
_refine_ls_R_factor_all 0.048
_refine_ls_R_factor_gt 0.038
_refine_ls_shift/su_max 0.001
_refine_ls_shift/su_mean 0.000
_refine_ls_structure_factor_coef Fsqd
_refine_ls_weighting_details 'calc w=1/[\s^2^(Fo^2^)+(0.0684P)^2^] where P=(Fo^2^+2Fc^2^)/3'
_refine_ls_weighting_scheme calc
_refine_ls_wR_factor_gt 0.100
_refine_ls_wR_factor_ref 0.106
_reflns_number_gt 5025
_reflns_number_total 5688
_reflns_threshold_expression I>2\s(I)
_cod_data_source_file pk2245.cif
_cod_data_source_block I
_cod_original_cell_volume 1253.5(9)
_cod_database_code 2226255
_cod_database_fobs_code 2226255

loop_
_symmetry_equiv_pos_as_xyz
'x, y, z'
'-x, -y, -z'

loop_
_atom_site_type_symbol
_atom_site_label
_atom_site_fract_x
_atom_site_fract_y
_atom_site_fract_z
_atom_site_U_iso_or_equiv
_atom_site_adp_type
_atom_site_calc_flag
_atom_site_refinement_flags
_atom_site_occupancy
_atom_site_disorder_assembly
_atom_site_disorder_group
Au Au 0.54576(2) 0.149128(17) 0.224945(16) 0.02842(9) Uani d . 1 . .
Fe Fe 0.0000 0.0000 0.0000 0.0234(2) Uani d S 1 . .
S S1 0.6884(2) 0.11576(15) 0.37230(12) 0.0387(3) Uani d . 1 . .
P P1 0.42701(17) 0.19357(11) 0.08358(11) 0.0240(3) Uani d . 1 . .
O O1 0.4392(5) 0.1685(4) 0.4324(3) 0.0397(10) Uani d . 1 . .
N N1 0.6859(6) 0.2200(5) 0.5809(4) 0.0368(11) Uani d . 1 . .
C C1 0.6054(8) 0.1739(5) 0.4754(5) 0.0317(11) Uani d . 1 . .
C C2 0.8589(8) 0.2308(5) 0.6274(5) 0.0344(12) Uani d . 1 . .
C C3 0.8983(9) 0.1323(6) 0.6232(6) 0.0422(14) Uani d . 1 . .
H H3 0.8092 0.0561 0.5840 0.051 Uiso calc R 1 . .
C C4 1.0693(9) 0.1475(6) 0.6769(6) 0.0439(14) Uani d . 1 . .
H H4 1.0952 0.0810 0.6739 0.053 Uiso calc R 1 . .
C C5 1.2007(9) 0.2566(6) 0.7341(5) 0.0434(15) Uani d . 1 . .
H H5 1.3163 0.2649 0.7690 0.052 Uiso calc R 1 . .
C C6 1.1636(8) 0.3563(6) 0.7409(6) 0.0440(15) Uani d . 1 . .
H H6 1.2529 0.4323 0.7808 0.053 Uiso calc R 1 . .
C C7 0.9909(8) 0.3404(6) 0.6873(5) 0.0394(13) Uani d . 1 . .
H H7 0.9642 0.4070 0.6924 0.047 Uiso calc R 1 . .
C C8 0.3614(8) 0.2141(7) 0.5128(6) 0.0466(16) Uani d . 1 . .
H H8A 0.4412 0.2944 0.5658 0.056 Uiso calc R 1 . .
H H8B 0.3408 0.1646 0.5546 0.056 Uiso calc R 1 . .
C C9 0.1920(10) 0.2139(8) 0.4508(6) 0.0551(19) Uani d . 1 . .
H H9A 0.1370 0.2436 0.5031 0.083 Uiso calc R 1 . .
H H9B 0.1142 0.1342 0.3983 0.083 Uiso calc R 1 . .
H H9C 0.2139 0.2640 0.4106 0.083 Uiso calc R 1 . .
C C10 0.2261(7) 0.0814(4) -0.0219(4) 0.0255(10) Uani d . 1 . .
C C11 0.1892(7) -0.0416(5) -0.0552(5) 0.0312(11) Uani d . 1 . .
H H11 0.2615 -0.0753 -0.0247 0.037 Uiso calc R 1 . .
C C12 0.0209(8) -0.1038(5) -0.1443(5) 0.0377(14) Uani d . 1 . .
H H12 -0.0363 -0.1860 -0.1833 0.045 Uiso calc R 1 . .
C C13 -0.0434(8) -0.0202(5) -0.1629(5) 0.0372(13) Uani d . 1 . .
H H13 -0.1520 -0.0377 -0.2161 0.045 Uiso calc R 1 . .
C C14 0.0802(7) 0.0937(5) -0.0894(5) 0.0304(11) Uani d . 1 . .
H H14 0.0693 0.1650 -0.0853 0.036 Uiso calc R 1 . .
C C15 0.5783(7) 0.2270(4) 0.0097(5) 0.0268(10) Uani d . 1 . .
C C16 0.5327(8) 0.1678(5) -0.1046(5) 0.0320(11) Uani d . 1 . .
H H16 0.4185 0.1101 -0.1479 0.038 Uiso calc R 1 . .
C C17 0.6581(9) 0.1949(6) -0.1545(5) 0.0395(13) Uani d . 1 . .
H H17 0.6282 0.1551 -0.2319 0.047 Uiso calc R 1 . .
C C18 0.8269(8) 0.2804(6) -0.0905(6) 0.0426(15) Uani d . 1 . .
H H18 0.9102 0.2990 -0.1247 0.051 Uiso calc R 1 . .
C C19 0.8716(8) 0.3371(6) 0.0215(6) 0.0425(14) Uani d . 1 . .
H H19 0.9861 0.3945 0.0643 0.051 Uiso calc R 1 . .
C C20 0.7489(7) 0.3110(5) 0.0738(5) 0.0335(12) Uani d . 1 . .
H H20 0.7812 0.3498 0.1515 0.040 Uiso calc R 1 . .
C C21 0.3847(7) 0.3269(5) 0.1315(5) 0.0294(11) Uani d . 1 . .
C C22 0.3700(7) 0.3903(5) 0.0660(5) 0.0321(11) Uani d . 1 . .
H H22 0.3774 0.3630 -0.0056 0.038 Uiso calc R 1 . .
C C23 0.3444(8) 0.4938(5) 0.1063(6) 0.0372(13) Uani d . 1 . .
H H23 0.3335 0.5363 0.0615 0.045 Uiso calc R 1 . .
C C24 0.3348(8) 0.5355(5) 0.2118(6) 0.0379(13) Uani d . 1 . .
H H24 0.3199 0.6068 0.2393 0.046 Uiso calc R 1 . .
C C25 0.3471(9) 0.4717(6) 0.2762(6) 0.0454(15) Uani d . 1 . .
H H25 0.3379 0.4988 0.3473 0.055 Uiso calc R 1 . .
C C26 0.3728(8) 0.3689(5) 0.2371(5) 0.0353(12) Uani d . 1 . .
H H26 0.3824 0.3265 0.2821 0.042 Uiso calc R 1 . .
Cl Cl1 0.1902(6) 0.5357(4) 0.5501(4) 0.1365(14) Uani d DU 1 A -1
C C27 0.0112(19) 0.5715(19) 0.548(2) 0.085(6) Uani d PDU 0.50 A -1
H H27A 0.0327 0.6434 0.5342 0.103 Uiso calc PR 0.50 A -1
H H27B 0.0018 0.5900 0.6223 0.103 Uiso calc PR 0.50 A -1

loop_
_atom_site_aniso_label
_atom_site_aniso_U_11
_atom_site_aniso_U_22
_atom_site_aniso_U_33
_atom_site_aniso_U_12
_atom_site_aniso_U_13
_atom_site_aniso_U_23
Au 0.02700(12) 0.03400(13) 0.02496(13) 0.01353(9) 0.00771(8) 0.01222(9)
Fe 0.0212(4) 0.0246(5) 0.0227(5) 0.0075(4) 0.0068(4) 0.0093(4)
S1 0.0421(8) 0.0566(9) 0.0265(7) 0.0317(7) 0.0117(6) 0.0171(6)
P1 0.0230(6) 0.0252(6) 0.0242(6) 0.0100(5) 0.0086(5) 0.0098(5)
O1 0.031(2) 0.054(3) 0.028(2) 0.0181(19) 0.0081(17) 0.0088(19)
N1 0.031(2) 0.049(3) 0.021(2) 0.010(2) 0.0066(19) 0.009(2)
C1 0.032(3) 0.037(3) 0.026(3) 0.015(2) 0.009(2) 0.013(2)
C2 0.033(3) 0.049(3) 0.023(3) 0.016(2) 0.011(2) 0.016(2)
C3 0.041(3) 0.040(3) 0.040(3) 0.009(3) 0.010(3) 0.019(3)
C4 0.051(4) 0.048(4) 0.042(4) 0.025(3) 0.013(3) 0.027(3)
C5 0.035(3) 0.064(4) 0.033(3) 0.021(3) 0.009(3) 0.023(3)
C6 0.030(3) 0.051(4) 0.038(3) 0.007(3) 0.007(3) 0.015(3)
C7 0.031(3) 0.047(3) 0.038(3) 0.015(3) 0.012(3) 0.014(3)
C8 0.037(3) 0.061(4) 0.036(3) 0.022(3) 0.014(3) 0.007(3)
C9 0.052(4) 0.083(5) 0.037(4) 0.042(4) 0.016(3) 0.018(4)
C10 0.026(2) 0.026(2) 0.025(2) 0.0100(19) 0.008(2) 0.0101(19)
C11 0.034(3) 0.027(3) 0.034(3) 0.013(2) 0.015(2) 0.011(2)
C12 0.033(3) 0.032(3) 0.035(3) 0.003(2) 0.018(3) 0.002(2)
C13 0.032(3) 0.046(3) 0.023(3) 0.007(2) 0.006(2) 0.011(2)
C14 0.026(2) 0.041(3) 0.027(3) 0.012(2) 0.010(2) 0.019(2)
C15 0.024(2) 0.028(2) 0.035(3) 0.012(2) 0.013(2) 0.017(2)
C16 0.032(3) 0.033(3) 0.034(3) 0.013(2) 0.012(2) 0.015(2)
C17 0.049(3) 0.049(3) 0.037(3) 0.027(3) 0.027(3) 0.022(3)
C18 0.038(3) 0.053(4) 0.065(4) 0.028(3) 0.033(3) 0.040(3)
C19 0.027(3) 0.040(3) 0.061(4) 0.011(2) 0.016(3) 0.022(3)
C20 0.027(3) 0.032(3) 0.038(3) 0.008(2) 0.010(2) 0.013(2)
C21 0.020(2) 0.028(2) 0.035(3) 0.0059(19) 0.008(2) 0.010(2)
C22 0.030(3) 0.027(3) 0.038(3) 0.011(2) 0.013(2) 0.011(2)
C23 0.028(3) 0.035(3) 0.048(4) 0.012(2) 0.011(3) 0.019(3)
C24 0.034(3) 0.026(3) 0.044(3) 0.010(2) 0.009(3) 0.005(2)
C25 0.048(4) 0.047(4) 0.032(3) 0.019(3) 0.016(3) 0.003(3)
C26 0.038(3) 0.032(3) 0.035(3) 0.014(2) 0.015(3) 0.011(2)
Cl1 0.1389(16) 0.1335(16) 0.1363(16) 0.0487(10) 0.0470(10) 0.0583(10)
Cl1' 0.1389(16) 0.1335(16) 0.1363(16) 0.0487(10) 0.0470(10) 0.0583(10)
C27 0.086(6) 0.085(6) 0.085(6) 0.033(2) 0.030(2) 0.035(2)

loop_
_atom_type_symbol
_atom_type_description
_atom_type_scat_dispersion_real
_atom_type_scat_dispersion_imag
_atom_type_scat_source
C C 0.0033 0.0016 'International Tables Vol C Tables 4.2.6.8 and 6.1.1.4'
H H 0.0000 0.0000 'International Tables Vol C Tables 4.2.6.8 and 6.1.1.4'
Au Au -2.0133 8.8022 'International Tables Vol C Tables 4.2.6.8 and 6.1.1.4'
Fe Fe 0.3463 0.8444 'International Tables Vol C Tables 4.2.6.8 and 6.1.1.4'
N N 0.0061 0.0033 'International Tables Vol C Tables 4.2.6.8 and 6.1.1.4'
O O 0.0106 0.0060 'International Tables Vol C Tables 4.2.6.8 and 6.1.1.4'
P P 0.1023 0.0942 'International Tables Vol C Tables 4.2.6.8 and 6.1.1.4'
S S 0.1246 0.1234 'International Tables Vol C Tables 4.2.6.8 and 6.1.1.4'
Cl Cl 0.1484 0.1585 'International Tables Vol C Tables 4.2.6.8 and 6.1.1.4'

loop_
_geom_angle_atom_site_label_1
_geom_angle_atom_site_label_2
_geom_angle_atom_site_label_3
_geom_angle_site_symmetry_1
_geom_angle_site_symmetry_3
_geom_angle
_geom_angle_publ_flag
P1 Au S1 . . 175.35(5) ?
C10 Fe C10 . 2 180.0(3) ?
C10 Fe C14 . 2 138.7(2) ?
C10 Fe C14 2 2 41.3(2) ?
C10 Fe C14 . . 41.3(2) ?
C10 Fe C14 2 . 138.7(2) ?
C14 Fe C14 2 . 180.0(3) ?
C10 Fe C11 . 2 139.0(2) ?
C10 Fe C11 2 2 41.0(2) ?
C14 Fe C11 2 2 69.0(2) ?
C14 Fe C11 . 2 111.0(2) ?
C10 Fe C11 . . 41.0(2) ?
C10 Fe C11 2 . 139.0(2) ?
C14 Fe C11 2 . 111.0(2) ?
C14 Fe C11 . . 69.0(2) ?
C11 Fe C11 2 . 180.0(3) ?
C10 Fe C13 . 2 111.7(2) ?
C10 Fe C13 2 2 68.3(2) ?
C14 Fe C13 2 2 40.1(2) ?
C14 Fe C13 . 2 139.9(2) ?
C11 Fe C13 2 2 68.3(2) ?
C11 Fe C13 . 2 111.7(2) ?
C10 Fe C13 . . 68.3(2) ?
C10 Fe C13 2 . 111.7(2) ?
C14 Fe C13 2 . 139.9(2) ?
C14 Fe C13 . . 40.1(2) ?
C11 Fe C13 2 . 111.7(2) ?
C11 Fe C13 . . 68.3(2) ?
C13 Fe C13 2 . 180.0(3) ?
C10 Fe C12 . . 68.4(2) ?
C10 Fe C12 2 . 111.6(2) ?
C14 Fe C12 2 . 112.2(2) ?
C14 Fe C12 . . 67.8(2) ?
C11 Fe C12 2 . 139.1(2) ?
C11 Fe C12 . . 40.9(2) ?
C13 Fe C12 2 . 140.1(3) ?
C13 Fe C12 . . 39.9(3) ?
C10 Fe C12 . 2 111.6(2) ?
C10 Fe C12 2 2 68.4(2) ?
C14 Fe C12 2 2 67.8(2) ?
C14 Fe C12 . 2 112.2(2) ?
C11 Fe C12 2 2 40.9(2) ?
C11 Fe C12 . 2 139.1(2) ?
C13 Fe C12 2 2 39.9(3) ?
C13 Fe C12 . 2 140.1(3) ?
C12 Fe C12 . 2 180.0(4) ?
C1 S1 Au . . 102.6(2) ?
C10 P1 C21 . . 106.8(2) ?
C10 P1 C15 . . 105.4(2) ?
C21 P1 C15 . . 103.4(2) ?
C10 P1 Au . . 115.79(18) ?
C21 P1 Au . . 112.8(2) ?
C15 P1 Au . . 111.77(18) ?
C1 O1 C8 . . 116.2(5) ?
C1 N1 C2 . . 121.6(5) ?
N1 C1 O1 . . 120.3(5) ?
N1 C1 S1 . . 126.6(5) ?
O1 C1 S1 . . 113.1(4) ?
C7 C2 N1 . . 119.6(6) ?
C7 C2 C3 . . 118.6(6) ?
N1 C2 C3 . . 121.5(6) ?
C4 C3 C2 . . 119.6(6) ?
C4 C3 H3 . . 120.2 ?
C2 C3 H3 . . 120.2 ?
C5 C4 C3 . . 121.4(6) ?
C5 C4 H4 . . 119.3 ?
C3 C4 H4 . . 119.3 ?
C4 C5 C6 . . 119.9(6) ?
C4 C5 H5 . . 120.1 ?
C6 C5 H5 . . 120.1 ?
C7 C6 C5 . . 118.4(6) ?
C7 C6 H6 . . 120.8 ?
C5 C6 H6 . . 120.8 ?
C2 C7 C6 . . 122.1(6) ?
C2 C7 H7 . . 119.0 ?
C6 C7 H7 . . 119.0 ?
O1 C8 C9 . . 108.1(5) ?
O1 C8 H8A . . 110.1 ?
C9 C8 H8A . . 110.1 ?
O1 C8 H8B . . 110.1 ?
C9 C8 H8B . . 110.1 ?
H8A C8 H8B . . 108.4 ?
C8 C9 H9A . . 109.5 ?
C8 C9 H9B . . 109.5 ?
H9A C9 H9B . . 109.5 ?
C8 C9 H9C . . 109.5 ?
H9A C9 H9C . . 109.5 ?
H9B C9 H9C . . 109.5 ?
C11 C10 C14 . . 108.0(5) ?
C11 C10 P1 . . 122.9(4) ?
C14 C10 P1 . . 129.0(4) ?
C11 C10 Fe . . 70.1(3) ?
C14 C10 Fe . . 69.9(3) ?
P1 C10 Fe . . 127.3(3) ?
C10 C11 C12 . . 107.0(5) ?
C10 C11 Fe . . 68.9(3) ?
C12 C11 Fe . . 70.4(3) ?
C10 C11 H11 . . 126.5 ?
C12 C11 H11 . . 126.5 ?
Fe C11 H11 . . 125.8 ?
C13 C12 C11 . . 108.1(5) ?
C13 C12 Fe . . 69.5(3) ?
C11 C12 Fe . . 68.7(3) ?
C13 C12 H12 . . 126.0 ?
C11 C12 H12 . . 126.0 ?
Fe C12 H12 . . 127.4 ?
C14 C13 C12 . . 109.3(5) ?
C14 C13 Fe . . 69.5(3) ?
C12 C13 Fe . . 70.6(4) ?
C14 C13 H13 . . 125.3 ?
C12 C13 H13 . . 125.3 ?
Fe C13 H13 . . 126.1 ?
C13 C14 C10 . . 107.5(5) ?
C13 C14 Fe . . 70.3(3) ?
C10 C14 Fe . . 68.9(3) ?
C13 C14 H14 . . 126.2 ?
C10 C14 H14 . . 126.2 ?
Fe C14 H14 . . 126.1 ?
C16 C15 C20 . . 120.0(5) ?
C16 C15 P1 . . 122.6(4) ?
C20 C15 P1 . . 117.3(4) ?
C15 C16 C17 . . 119.3(5) ?
C15 C16 H16 . . 120.3 ?
C17 C16 H16 . . 120.3 ?
C18 C17 C16 . . 120.4(6) ?
C18 C17 H17 . . 119.8 ?
C16 C17 H17 . . 119.8 ?
C19 C18 C17 . . 120.1(5) ?
C19 C18 H18 . . 119.9 ?
C17 C18 H18 . . 119.9 ?
C18 C19 C20 . . 120.7(6) ?
C18 C19 H19 . . 119.7 ?
C20 C19 H19 . . 119.7 ?
C15 C20 C19 . . 119.5(6) ?
C15 C20 H20 . . 120.3 ?
C19 C20 H20 . . 120.3 ?
C22 C21 C26 . . 119.1(5) ?
C22 C21 P1 . . 121.0(4) ?
C26 C21 P1 . . 119.8(5) ?
C23 C22 C21 . . 119.7(6) ?
C23 C22 H22 . . 120.1 ?
C21 C22 H22 . . 120.1 ?
C22 C23 C24 . . 120.7(6) ?
C22 C23 H23 . . 119.6 ?
C24 C23 H23 . . 119.6 ?
C25 C24 C23 . . 119.5(6) ?
C25 C24 H24 . . 120.2 ?
C23 C24 H24 . . 120.2 ?
C26 C25 C24 . . 120.3(6) ?
C26 C25 H25 . . 119.8 ?
C24 C25 H25 . . 119.8 ?
C25 C26 C21 . . 120.6(6) ?
C25 C26 H26 . . 119.7 ?
C21 C26 H26 . . 119.7 ?
Cl1 C27 Cl1 2_566 . 116.5(11) ?
Cl1 C27 H27A . . 108.2 ?
Cl1 C27 H27A 2_566 . 108.2 ?
Cl1 C27 H27B . . 108.2 ?
Cl1 C27 H27B 2_566 . 108.2 ?
H27A C27 H27B . . 107.3 ?

loop_
_geom_bond_atom_site_label_1
_geom_bond_atom_site_label_2
_geom_bond_site_symmetry_2
_geom_bond_distance
_geom_bond_publ_flag
Au P1 . 2.2562(15) y
Au S1 . 2.3029(16) y
Fe C10 . 2.030(5) ?
Fe C10 2 2.030(5) ?
Fe C14 2 2.043(5) ?
Fe C14 . 2.043(5) ?
Fe C11 2 2.046(5) ?
Fe C11 . 2.046(5) ?
Fe C13 2 2.054(6) ?
Fe C13 . 2.054(6) ?
Fe C12 . 2.068(5) ?
Fe C12 2 2.068(5) ?
S1 C1 . 1.755(6) ?
P1 C10 . 1.788(5) ?
P1 C21 . 1.817(5) ?
P1 C15 . 1.824(5) ?
O1 C1 . 1.362(7) ?
O1 C8 . 1.449(7) ?
N1 C1 . 1.277(7) ?
N1 C2 . 1.398(7) ?
C2 C7 . 1.368(9) ?
C2 C3 . 1.398(9) ?
C3 C4 . 1.384(9) ?
C3 H3 . 0.9400 ?
C4 C5 . 1.360(10) ?
C4 H4 . 0.9400 ?
C5 C6 . 1.397(10) ?
C5 H5 . 0.9400 ?
C6 C7 . 1.393(9) ?
C6 H6 . 0.9400 ?
C7 H7 . 0.9400 ?
C8 C9 . 1.480(9) ?
C8 H8A . 0.9800 ?
C8 H8B . 0.9800 ?
C9 H9A . 0.9700 ?
C9 H9B . 0.9700 ?
C9 H9C . 0.9700 ?
C10 C11 . 1.429(7) ?
C10 C14 . 1.435(7) ?
C11 C12 . 1.437(8) ?
C11 H11 . 0.9400 ?
C12 C13 . 1.405(9) ?
C12 H12 . 0.9400 ?
C13 C14 . 1.406(8) ?
C13 H13 . 0.9400 ?
C14 H14 . 0.9400 ?
C15 C16 . 1.387(8) ?
C15 C20 . 1.395(7) ?
C16 C17 . 1.396(8) ?
C16 H16 . 0.9400 ?
C17 C18 . 1.391(9) ?
C17 H17 . 0.9400 ?
C18 C19 . 1.357(10) ?
C18 H18 . 0.9400 ?
C19 C20 . 1.399(8) ?
C19 H19 . 0.9400 ?
C20 H20 . 0.9400 ?
C21 C22 . 1.387(8) ?
C21 C26 . 1.393(8) ?
C22 C23 . 1.382(8) ?
C22 H22 . 0.9400 ?
C23 C24 . 1.383(9) ?
C23 H23 . 0.9400 ?
C24 C25 . 1.376(10) ?
C24 H24 . 0.9400 ?
C25 C26 . 1.372(9) ?
C25 H25 . 0.9400 ?
C26 H26 . 0.9400 ?
Cl1 C27 . 1.701(5) ?
Cl1 C27 2_566 1.74(2) ?
C27 H27A . 0.9800 ?
C27 H27B . 0.9800 ?

loop_
_geom_hbond_atom_site_label_D
_geom_hbond_atom_site_label_H
_geom_hbond_atom_site_label_A
_geom_hbond_site_symmetry_A
_geom_hbond_distance_DH
_geom_hbond_distance_HA
_geom_hbond_distance_DA
_geom_hbond_angle_DHA
C9 H9a Cg1 1_455 0.97 2.75 3.623(9) 150
C11 H11 Cg2 2_655 0.94 2.78 3.619(7) 150

loop_
_geom_torsion_atom_site_label_1
_geom_torsion_atom_site_label_2
_geom_torsion_atom_site_label_3
_geom_torsion_atom_site_label_4
_geom_torsion_site_symmetry_1
_geom_torsion_site_symmetry_2
_geom_torsion_site_symmetry_3
_geom_torsion_site_symmetry_4
_geom_torsion
_geom_torsion_publ_flag
P1 Au S1 C1 . . . . 106.4(6) ?
S1 Au P1 C10 . . . . 160.4(6) ?
S1 Au P1 C21 . . . . -76.2(6) ?
S1 Au P1 C15 . . . . 39.7(6) ?
C2 N1 C1 O1 . . . . -177.6(5) ?
C2 N1 C1 S1 . . . . 1.0(9) ?
C8 O1 C1 N1 . . . . -1.7(8) ?
C8 O1 C1 S1 . . . . 179.5(5) ?
Au S1 C1 N1 . . . . -149.8(5) ?
Au S1 C1 O1 . . . . 28.9(5) ?
C1 N1 C2 C7 . . . . 115.8(7) ?
C1 N1 C2 C3 . . . . -70.2(8) ?
C7 C2 C3 C4 . . . . -1.5(9) ?
N1 C2 C3 C4 . . . . -175.5(6) ?
C2 C3 C4 C5 . . . . 0.0(10) ?
C3 C4 C5 C6 . . . . 1.1(10) ?
C4 C5 C6 C7 . . . . -0.6(10) ?
N1 C2 C7 C6 . . . . 176.1(6) ?
C3 C2 C7 C6 . . . . 2.0(9) ?
C5 C6 C7 C2 . . . . -1.0(10) ?
C1 O1 C8 C9 . . . . 173.2(6) ?
C21 P1 C10 C11 . . . . -160.4(4) ?
C15 P1 C10 C11 . . . . 90.1(5) ?
Au P1 C10 C11 . . . . -33.9(5) ?
C21 P1 C10 C14 . . . . 22.0(6) ?
C15 P1 C10 C14 . . . . -87.4(5) ?
Au P1 C10 C14 . . . . 148.5(4) ?
C21 P1 C10 Fe . . . . -71.4(4) ?
C15 P1 C10 Fe . . . . 179.2(3) ?
Au P1 C10 Fe . . . . 55.1(4) ?
C10 Fe C10 C11 2 . . . -16E1(5) ?
C14 Fe C10 C11 2 . . . 61.1(5) ?
C14 Fe C10 C11 . . . . -118.9(5) ?
C11 Fe C10 C11 2 . . . 180.0 ?
C13 Fe C10 C11 2 . . . 98.6(4) ?
C13 Fe C10 C11 . . . . -81.4(4) ?
C12 Fe C10 C11 . . . . -38.4(4) ?
C12 Fe C10 C11 2 . . . 141.6(4) ?
C10 Fe C10 C14 2 . . . -4E1(5) ?
C14 Fe C10 C14 2 . . . 180.0 ?
C11 Fe C10 C14 2 . . . -61.1(5) ?
C11 Fe C10 C14 . . . . 118.9(5) ?
C13 Fe C10 C14 2 . . . -142.5(3) ?
C13 Fe C10 C14 . . . . 37.5(3) ?
C12 Fe C10 C14 . . . . 80.5(4) ?
C12 Fe C10 C14 2 . . . -99.5(4) ?
C10 Fe C10 P1 2 . . . 8E1(5) ?
C14 Fe C10 P1 2 . . . -55.7(5) ?
C14 Fe C10 P1 . . . . 124.3(5) ?
C11 Fe C10 P1 2 . . . 63.2(5) ?
C11 Fe C10 P1 . . . . -116.8(5) ?
C13 Fe C10 P1 2 . . . -18.3(4) ?
C13 Fe C10 P1 . . . . 161.7(4) ?
C12 Fe C10 P1 . . . . -155.2(4) ?
C12 Fe C10 P1 2 . . . 24.8(4) ?
C14 C10 C11 C12 . . . . 0.6(6) ?
P1 C10 C11 C12 . . . . -177.4(4) ?
Fe C10 C11 C12 . . . . 60.4(4) ?
C14 C10 C11 Fe . . . . -59.8(4) ?
P1 C10 C11 Fe . . . . 122.2(4) ?
C10 Fe C11 C10 2 . . . 180.0 ?
C14 Fe C11 C10 2 . . . -141.8(3) ?
C14 Fe C11 C10 . . . . 38.2(3) ?
C11 Fe C11 C10 2 . . . 1E1(10) ?
C13 Fe C11 C10 2 . . . -98.6(4) ?
C13 Fe C11 C10 . . . . 81.4(4) ?
C12 Fe C11 C10 . . . . 118.1(5) ?
C12 Fe C11 C10 2 . . . -61.9(5) ?
C10 Fe C11 C12 . . . . -118.1(5) ?
C10 Fe C11 C12 2 . . . 61.9(5) ?
C14 Fe C11 C12 2 . . . 100.1(4) ?
C14 Fe C11 C12 . . . . -79.9(4) ?
C11 Fe C11 C12 2 . . . -11E1(10) ?
C13 Fe C11 C12 2 . . . 143.3(4) ?
C13 Fe C11 C12 . . . . -36.7(4) ?
C12 Fe C11 C12 2 . . . 180.0 ?
C10 C11 C12 C13 . . . . -0.9(6) ?
Fe C11 C12 C13 . . . . 58.5(4) ?
C10 C11 C12 Fe . . . . -59.4(4) ?
C10 Fe C12 C13 . . . . -81.5(4) ?
C10 Fe C12 C13 2 . . . 98.5(4) ?
C14 Fe C12 C13 2 . . . 143.1(3) ?
C14 Fe C12 C13 . . . . -36.9(3) ?
C11 Fe C12 C13 2 . . . 59.9(5) ?
C11 Fe C12 C13 . . . . -120.1(5) ?
C13 Fe C12 C13 2 . . . 180.0000(10) ?
C12 Fe C12 C13 2 . . . -5E1(3) ?
C10 Fe C12 C11 . . . . 38.5(3) ?
C10 Fe C12 C11 2 . . . -141.5(3) ?
C14 Fe C12 C11 2 . . . -96.8(3) ?
C14 Fe C12 C11 . . . . 83.2(3) ?
C11 Fe C12 C11 2 . . . 180.0 ?
C13 Fe C12 C11 2 . . . -59.9(5) ?
C13 Fe C12 C11 . . . . 120.1(5) ?
C12 Fe C12 C11 2 . . . 7E1(3) ?
C11 C12 C13 C14 . . . . 0.9(6) ?
Fe C12 C13 C14 . . . . 58.9(4) ?
C11 C12 C13 Fe . . . . -58.0(4) ?
C10 Fe C13 C14 . . . . -38.5(3) ?
C10 Fe C13 C14 2 . . . 141.5(3) ?
C14 Fe C13 C14 2 . . . 180.0 ?
C11 Fe C13 C14 2 . . . 97.2(4) ?
C11 Fe C13 C14 . . . . -82.8(4) ?
C13 Fe C13 C14 2 . . . 5E1(6) ?
C12 Fe C13 C14 . . . . -120.4(5) ?
C12 Fe C13 C14 2 . . . 59.6(5) ?
C10 Fe C13 C12 . . . . 81.9(3) ?
C10 Fe C13 C12 2 . . . -98.1(3) ?
C14 Fe C13 C12 2 . . . -59.6(5) ?
C14 Fe C13 C12 . . . . 120.4(5) ?
C11 Fe C13 C12 2 . . . -142.4(3) ?
C11 Fe C13 C12 . . . . 37.6(3) ?
C13 Fe C13 C12 2 . . . 17E1(6) ?
C12 Fe C13 C12 2 . . . 180.0000(10) ?
C12 C13 C14 C10 . . . . -0.5(6) ?
Fe C13 C14 C10 . . . . 59.1(4) ?
C12 C13 C14 Fe . . . . -59.6(4) ?
C11 C10 C14 C13 . . . . -0.1(6) ?
P1 C10 C14 C13 . . . . 177.8(4) ?
Fe C10 C14 C13 . . . . -60.0(4) ?
C11 C10 C14 Fe . . . . 59.9(4) ?
P1 C10 C14 Fe . . . . -122.2(4) ?
C10 Fe C14 C13 . . . . 118.7(5) ?
C10 Fe C14 C13 2 . . . -61.3(5) ?
C14 Fe C14 C13 2 . . . -14E1(10) ?
C11 Fe C14 C13 2 . . . -99.3(4) ?
C11 Fe C14 C13 . . . . 80.7(4) ?
C13 Fe C14 C13 2 . . . 180.0 ?
C12 Fe C14 C13 . . . . 36.7(4) ?
C12 Fe C14 C13 2 . . . -143.3(4) ?
C10 Fe C14 C10 2 . . . 180.0 ?
C14 Fe C14 C10 2 . . . 11E1(10) ?
C11 Fe C14 C10 2 . . . 142.0(3) ?
C11 Fe C14 C10 . . . . -38.0(3) ?
C13 Fe C14 C10 2 . . . 61.3(5) ?
C13 Fe C14 C10 . . . . -118.7(5) ?
C12 Fe C14 C10 . . . . -82.1(3) ?
C12 Fe C14 C10 2 . . . 97.9(3) ?
C10 P1 C15 C16 . . . . -2.2(5) ?
C21 P1 C15 C16 . . . . -114.1(5) ?
Au P1 C15 C16 . . . . 124.4(4) ?
C10 P1 C15 C20 . . . . -178.4(4) ?
C21 P1 C15 C20 . . . . 69.7(5) ?
Au P1 C15 C20 . . . . -51.9(5) ?
C20 C15 C16 C17 . . . . -1.2(8) ?
P1 C15 C16 C17 . . . . -177.3(4) ?
C15 C16 C17 C18 . . . . -0.1(9) ?
C16 C17 C18 C19 . . . . 0.8(9) ?
C17 C18 C19 C20 . . . . -0.3(10) ?
C16 C15 C20 C19 . . . . 1.7(8) ?
P1 C15 C20 C19 . . . . 178.1(4) ?
C18 C19 C20 C15 . . . . -0.9(9) ?
C10 P1 C21 C22 . . . . -73.8(5) ?
C15 P1 C21 C22 . . . . 37.1(5) ?
Au P1 C21 C22 . . . . 157.9(4) ?
C10 P1 C21 C26 . . . . 108.5(5) ?
C15 P1 C21 C26 . . . . -140.7(4) ?
Au P1 C21 C26 . . . . -19.8(5) ?
C26 C21 C22 C23 . . . . 0.2(8) ?
P1 C21 C22 C23 . . . . -177.6(4) ?
C21 C22 C23 C24 . . . . 0.6(9) ?
C22 C23 C24 C25 . . . . -1.4(9) ?
C23 C24 C25 C26 . . . . 1.5(10) ?
C24 C25 C26 C21 . . . . -0.7(10) ?
C22 C21 C26 C25 . . . . -0.1(9) ?
P1 C21 C26 C25 . . . . 177.7(5) ?
